data_7023183
loop_
_publ_author_name
'Sevastianova, Tatiana N.'
'Bodensteiner, Michael'
'Lisovenko, Anna S.'
'Davydova, Elena I.'
'Scheer, Manfred'
'Susliakova, Tatiana V.'
'Krasnova, Irina S.'
'Timoshkin, Alexey Y.'

_publ_section_title
;
 Structural and thermodynamic properties of molecular complexes of
 aluminum and gallium trihalides with bifunctional donor pyrazine:
 decisive role of Lewis acidity in 1D polymer formation.
;
_journal_issue 32
_journal_name_full 'Dalton transactions (Cambridge, England : 2003)'
_journal_page_first 11589
_journal_page_last 11599
_journal_paper_doi 10.1039/c3dt50954k
_journal_volume 42
_journal_year 2013
_chemical_compound_source 'see text'
_chemical_formula_moiety 'C4 H4 Ga I3 N2'
_chemical_formula_sum 'C4 H4 Ga I3 N2'
_chemical_formula_weight 530.51
_chemical_name_systematic ?
_space_group_IT_number 2
_symmetry_cell_setting triclinic
_symmetry_Int_Tables_number 2
_symmetry_space_group_name_Hall '-P 1'
_symmetry_space_group_name_H-M 'P -1'
_atom_sites_solution_hydrogens geom
_atom_sites_solution_primary direct
_atom_sites_solution_secondary difmap
_cell_angle_alpha 60.776(16)
_cell_angle_beta 79.488(12)
_cell_angle_gamma 87.758(13)
_cell_formula_units_Z 2
_cell_length_a 7.1493(10)
_cell_length_b 9.3992(17)
_cell_length_c 9.5165(12)
_cell_measurement_reflns_used 2272
_cell_measurement_temperature 123(1)
_cell_measurement_theta_max 29.2892
_cell_measurement_theta_min 3.4575
_cell_volume 547.79(17)
_computing_cell_refinement
;
CrysAlisPro, Agilent Technologies,
Version 1.171.35.21 (release 20-01-2012 CrysAlis171 .NET)
(compiled Jan 23 2012,18:06:46)
;
_computing_data_collection
;
CrysAlisPro, Agilent Technologies,
Version 1.171.35.21 (release 20-01-2012 CrysAlis171 .NET)
(compiled Jan 23 2012,18:06:46)
;
_computing_data_reduction
;
CrysAlisPro, Agilent Technologies,
Version 1.171.35.21 (release 20-01-2012 CrysAlis171 .NET)
(compiled Jan 23 2012,18:06:46)
;
_computing_molecular_graphics 'SXGRAPH (Farrugia, 1999)'
_computing_publication_material 'PLATON (Spek, 2003)'
_computing_structure_refinement 'SHELXL-97 (Sheldrick, 1997)'
_computing_structure_solution 'SIR-92 (Altomare, 1993)'
_diffrn_ambient_temperature 123(1)
_diffrn_detector_area_resol_mean 10.5431
_diffrn_measured_fraction_theta_full 0.995
_diffrn_measured_fraction_theta_max 0.866
_diffrn_measurement_device_type 'Xcalibur, Ruby, Gemini Ultra'
_diffrn_measurement_method '\w scans'
_diffrn_radiation_monochromator graphite
_diffrn_radiation_probe x-ray
_diffrn_radiation_source 'Enhance (Mo) X-ray Source'
_diffrn_radiation_type MoK\a
_diffrn_radiation_wavelength 0.71073
_diffrn_reflns_av_R_equivalents 0.0393
_diffrn_reflns_av_sigmaI/netI 0.0598
_diffrn_reflns_limit_h_max 9
_diffrn_reflns_limit_h_min -9
_diffrn_reflns_limit_k_max 12
_diffrn_reflns_limit_k_min -12
_diffrn_reflns_limit_l_max 12
_diffrn_reflns_limit_l_min -12
_diffrn_reflns_number 5809
_diffrn_reflns_reduction_process
;
;
_diffrn_reflns_theta_full 26.50
_diffrn_reflns_theta_max 29.23
_diffrn_reflns_theta_min 3.46
_exptl_absorpt_coefficient_mu 10.908
_exptl_absorpt_correction_T_max 1.00000
_exptl_absorpt_correction_T_min 0.43892
_exptl_absorpt_correction_type multi-scan
_exptl_absorpt_process_details
;
CrysAlisPro, Agilent Technologies,
Version 1.171.35.21 (release 20-01-2012 CrysAlis171 .NET)
(compiled Jan 23 2012,18:06:46)
Empirical absorption correction using spherical harmonics,
implemented in SCALE3 ABSPACK scaling algorithm.
;
_exptl_crystal_colour colourless
_exptl_crystal_density_diffrn 3.216
_exptl_crystal_density_method 'Not Measured'
_exptl_crystal_description block
_exptl_crystal_F_000 464
_exptl_crystal_size_max 0.43
_exptl_crystal_size_mid 0.20
_exptl_crystal_size_min 0.20
_refine_diff_density_max 1.358
_refine_diff_density_min -1.436
_refine_diff_density_rms 0.268
_refine_ls_extinction_method none
_refine_ls_goodness_of_fit_ref 1.025
_refine_ls_hydrogen_treatment constr
_refine_ls_matrix_type full
_refine_ls_number_parameters 91
_refine_ls_number_reflns 2573
_refine_ls_number_restraints 0
_refine_ls_restrained_S_all 1.025
_refine_ls_R_factor_all 0.0550
_refine_ls_R_factor_gt 0.0409
_refine_ls_shift/su_max 0.001
_refine_ls_shift/su_mean 0.000
_refine_ls_structure_factor_coef Fsqd
_refine_ls_weighting_details 'calc w=1/[\s^2^(Fo^2^)+(0.0321P)^2^] where P=(Fo^2^+2Fc^2^)/3'
_refine_ls_weighting_scheme calc
_refine_ls_wR_factor_gt 0.0789
_refine_ls_wR_factor_ref 0.0863
_reflns_number_gt 2125
_reflns_number_total 2573
_reflns_threshold_expression >2\s(i)
_cod_data_source_file c3dt50954k.txt
_cod_data_source_block ayt26
_cod_depositor_comments
;
The following automatic conversions were performed:

'_symmetry_cell_setting' value 'Triclinic' changed to 'triclinic'
according to /home/saulius/struct/CIF-dictionaries/cif_core.dic
dictionary named 'cif_core.dic' version 2.4.2 from 2011-04-26.

Automatic conversion script
Id: cif_fix_values 1891 2012-01-12 08:04:46Z andrius 
;
_cod_database_code 7023183

loop_
_symmetry_equiv_pos_site_id
_symmetry_equiv_pos_as_xyz
1 x,y,z
2 -x,-y,-z

loop_
_atom_site_aniso_label
_atom_site_aniso_U_11
_atom_site_aniso_U_22
_atom_site_aniso_U_33
_atom_site_aniso_U_23
_atom_site_aniso_U_13
_atom_site_aniso_U_12
I1 0.0239(3) 0.0311(3) 0.0307(3) -0.0194(2) -0.0001(2) 0.0004(2)
I2 0.0245(3) 0.0271(3) 0.0179(2) -0.0065(2) -0.0038(2) -0.0017(2)
I3 0.0178(3) 0.0381(3) 0.0310(3) -0.0181(2) -0.0002(2) -0.0066(2)
Ga4 0.0176(4) 0.0183(4) 0.0182(4) -0.0072(3) -0.0011(3) -0.0026(3)
N1 0.014(3) 0.019(3) 0.016(3) -0.006(2) -0.002(2) 0.002(2)
N2 0.025(4) 0.023(3) 0.022(3) -0.009(3) 0.003(3) -0.006(3)
C1 0.028(4) 0.025(4) 0.020(3) -0.011(3) -0.005(3) -0.005(3)
C2 0.020(4) 0.032(4) 0.025(4) -0.008(3) -0.006(3) -0.009(3)
C3 0.031(5) 0.026(4) 0.018(3) -0.010(3) -0.006(3) 0.002(3)
C4 0.017(4) 0.026(4) 0.016(3) -0.005(3) -0.005(3) -0.001(3)

loop_
_atom_site_label
_atom_site_type_symbol
_atom_site_thermal_displace_type
_atom_site_fract_x
_atom_site_fract_y
_atom_site_fract_z
_atom_site_occupancy
_atom_site_U_iso_or_equiv
_atom_site_calc_flag
_atom_site_refinement_flags
I1 I Uani 0.34237(7) 0.24413(6) 0.15283(5) 1.000 0.0274(2) d .
I2 I Uani 0.23540(7) 0.23945(5) 0.61178(5) 1.000 0.0251(2) d .
I3 I Uani -0.21036(7) 0.27563(6) 0.36465(5) 1.000 0.0288(2) d .
Ga4 Ga Uani 0.13816(11) 0.32785(8) 0.34180(8) 1.000 0.0190(2) d .
N1 N Uani 0.1819(8) 0.5755(6) 0.2164(6) 1.000 0.0176(17) d .
N2 N Uani 0.2441(9) 0.9141(7) 0.0309(6) 1.000 0.0251(19) d .
C1 C Uani 0.2993(11) 0.6564(8) 0.2510(8) 1.000 0.024(2) d .
C2 C Uani 0.3267(11) 0.8227(9) 0.1578(8) 1.000 0.028(2) d .
C3 C Uani 0.1283(11) 0.8313(8) -0.0014(8) 1.000 0.025(2) d .
C4 C Uani 0.0948(10) 0.6640(8) 0.0904(7) 1.000 0.022(2) d .
H1 H Uiso 0.36380 0.59850 0.34030 1.000 0.0290 c R
H2 H Uiso 0.41070 0.87630 0.18620 1.000 0.0330 c R
H3 H Uiso 0.06560 0.88980 -0.09180 1.000 0.0300 c R
H4 H Uiso 0.00830 0.61120 0.06340 1.000 0.0260 c R

loop_
_atom_type_symbol
_atom_type_description
_atom_type_scat_dispersion_real
_atom_type_scat_dispersion_imag
_atom_type_scat_source
C C 0.0033 0.0016 ' International Tables Vol C Tables 4.2.6.8 and 6.1.1.4'
H H 0.0000 0.0000 ' International Tables Vol C Tables 4.2.6.8 and 6.1.1.4'
Ga Ga 0.2307 1.6083 ' International Tables Vol C Tables 4.2.6.8 and 6.1.1.4'
I I -0.4742 1.8119 ' International Tables Vol C Tables 4.2.6.8 and 6.1.1.4'
N N 0.0061 0.0033 ' International Tables Vol C Tables 4.2.6.8 and 6.1.1.4'

loop_
_geom_angle_atom_site_label_1
_geom_angle_atom_site_label_2
_geom_angle_atom_site_label_3
_geom_angle
_geom_angle_publ_flag
I1 Ga4 I2 116.57(4) yes
I1 Ga4 I3 112.09(4) yes
I1 Ga4 N1 102.54(16) yes
I2 Ga4 I3 113.83(3) yes
I2 Ga4 N1 105.09(16) yes
I3 Ga4 N1 105.05(17) yes
Ga4 N1 C1 123.3(5) yes
Ga4 N1 C4 119.7(5) yes
C1 N1 C4 117.0(6) yes
C2 N2 C3 114.4(7) yes
N1 C1 C2 120.0(7) yes
N2 C2 C1 124.5(8) yes
N2 C3 C4 123.0(7) yes
N1 C4 C3 121.0(7) yes
N1 C1 H1 120.00 no
C2 C1 H1 120.00 no
N2 C2 H2 118.00 no
C1 C2 H2 118.00 no
N2 C3 H3 119.00 no
C4 C3 H3 118.00 no
N1 C4 H4 120.00 no
C3 C4 H4 119.00 no

loop_
_geom_bond_atom_site_label_1
_geom_bond_atom_site_label_2
_geom_bond_distance
_geom_bond_publ_flag
I1 Ga4 2.5137(10) yes
I2 Ga4 2.5094(9) yes
I3 Ga4 2.5081(11) yes
Ga4 N1 2.037(6) yes
N1 C1 1.337(10) yes
N1 C4 1.333(8) yes
N2 C2 1.324(9) yes
N2 C3 1.328(11) yes
C1 C2 1.369(12) no
C3 C4 1.380(11) no
C1 H1 0.9500 no
C2 H2 0.9500 no
C3 H3 0.9500 no
C4 H4 0.9500 no

loop_
_geom_torsion_atom_site_label_1
_geom_torsion_atom_site_label_2
_geom_torsion_atom_site_label_3
_geom_torsion_atom_site_label_4
_geom_torsion
_geom_torsion_publ_flag
I1 Ga4 N1 C1 -101.1(5) no
I2 Ga4 N1 C1 21.2(6) no
I3 Ga4 N1 C1 141.6(5) no
I1 Ga4 N1 C4 77.1(5) no
I2 Ga4 N1 C4 -160.6(5) no
I3 Ga4 N1 C4 -40.2(5) no
Ga4 N1 C1 C2 177.8(5) no
C4 N1 C1 C2 -0.5(10) no
Ga4 N1 C4 C3 -177.1(5) no
C1 N1 C4 C3 1.2(10) no
C3 N2 C2 C1 0.1(11) no
C2 N2 C3 C4 0.7(11) no
N1 C1 C2 N2 -0.2(12) no
N2 C3 C4 N1 -1.4(11) no
